data_2200362
loop_
_publ_author_name
'Creaser, Steffen P.'
'Pyke, Simon M.'
'Tiekink, Edward R. T. '

_publ_section_title <i>N</i>-(4,4-Dimethoxy-1-oxo-1\l^6^-thianylidene)-4-methyl-1-benzenesulfonamide
_journal_issue 5
_journal_name_full 'Acta Crystallographica Section E'
_journal_page_first o394
_journal_page_last o395
_journal_paper_doi 10.1107/S1600536801005347
_journal_volume 57
_journal_year 2001
_chemical_formula_iupac 'C14 H21 N O5 S2'
_chemical_formula_moiety 'C14 H21 N O5 S2'
_chemical_formula_sum 'C14 H21 N O5 S2'
_chemical_formula_weight 347.44
_space_group_IT_number 14
_symmetry_cell_setting monoclinic
_symmetry_space_group_name_Hall '-P 2ybc'
_symmetry_space_group_name_H-M 'P 1 21/c 1'
_cell_angle_alpha 90
_cell_angle_beta 112.17(3)
_cell_angle_gamma 90
_cell_formula_units_Z 4
_cell_length_a 19.516(8)
_cell_length_b 6.039(2)
_cell_length_c 14.940(7)
_cell_measurement_reflns_used 21
_cell_measurement_temperature 223
_cell_measurement_theta_max 26.0
_cell_measurement_theta_min 8.0
_cell_volume 1630.6(12)
_computing_cell_refinement 'MSC/AFC Diffractometer Control Software'
_computing_data_collection
;
MSC/AFC Diffractometer Control Software
(Molecular Structure Corporation, 1988)
;
_computing_data_reduction 'TEXSAN (Molecular Structure Corporation, 1992)'
_computing_publication_material SHELXL97
_computing_structure_refinement 'SHELXL97 (Sheldrick, 1997)'
_computing_structure_solution 'SIR92 (Altomare, et. al. 1994)'
_diffrn_ambient_temperature 223
_diffrn_measured_fraction_theta_full .998
_diffrn_measured_fraction_theta_max .998
_diffrn_measurement_device 'Rigaku AFC-6R'
_diffrn_measurement_method \w-2\q
_diffrn_radiation_monochromator graphite
_diffrn_radiation_source 'Rigaku rotating anode'
_diffrn_radiation_type MoK\a
_diffrn_radiation_wavelength .71073
_diffrn_reflns_av_R_equivalents .020
_diffrn_reflns_av_sigmaI/netI .061
_diffrn_reflns_limit_h_max 23
_diffrn_reflns_limit_h_min -25
_diffrn_reflns_limit_k_max 0
_diffrn_reflns_limit_k_min -7
_diffrn_reflns_limit_l_max 19
_diffrn_reflns_limit_l_min 0
_diffrn_reflns_number 4273
_diffrn_reflns_reduction_process 'Lp corrections applied'
_diffrn_reflns_theta_full 27.5
_diffrn_reflns_theta_max 27.6
_diffrn_reflns_theta_min 3.1
_diffrn_standards_decay_% 1.2
_diffrn_standards_interval_count 400
_diffrn_standards_number 3
_exptl_absorpt_coefficient_mu .35
_exptl_absorpt_correction_type none
_exptl_crystal_colour colourless
_exptl_crystal_density_diffrn 1.415
_exptl_crystal_density_method 'not measured'
_exptl_crystal_description plate
_exptl_crystal_F_000 736
_exptl_crystal_size_max .44
_exptl_crystal_size_mid .37
_exptl_crystal_size_min .15
_refine_diff_density_max .32
_refine_diff_density_min -.39
_refine_ls_extinction_method none
_refine_ls_goodness_of_fit_ref 1.02
_refine_ls_hydrogen_treatment constr
_refine_ls_matrix_type full
_refine_ls_number_parameters 200
_refine_ls_number_reflns 3762
_refine_ls_number_restraints 0
_refine_ls_restrained_S_all 1.02
_refine_ls_R_factor_all .088
_refine_ls_R_factor_gt .047
_refine_ls_shift/su_max <0.001
_refine_ls_shift/su_mean .000
_refine_ls_structure_factor_coef Fsqd
_refine_ls_weighting_details 'calc w = 1/[\s^2^(Fo^2^)+(0.0529P)^2^+1.3963P] where P = (Fo^2^+2Fc^2^)/3'
_refine_ls_weighting_scheme calc
_refine_ls_wR_factor_ref .136
_reflns_number_gt 2668
_reflns_number_total 3762
_reflns_threshold_expression I>2\s(I)
_cod_data_source_file ya6017.cif
_cod_data_source_block I
_cod_original_cell_volume 1631.0(10)
_cod_original_sg_symbol_H-M 'P 21/c'
_cod_database_code 2200362
_cod_database_fobs_code 2200362

loop_
_symmetry_equiv_pos_as_xyz
'  +x,  +y,  +z'
'  -x,1/2+y,1/2-z'
'  -x,  -y,  -z'
'  +x,1/2-y,1/2+z'

loop_
_atom_site_label
_atom_site_fract_x
_atom_site_fract_y
_atom_site_fract_z
_atom_site_U_iso_or_equiv
_atom_site_adp_type
_atom_site_calc_flag
_atom_site_refinement_flags
_atom_site_occupancy
_atom_site_disorder_assembly
_atom_site_disorder_group
_atom_site_type_symbol
S1 .23417(4) .01127(12) .16572(5) .03030(18) Uani d . 1 . . S
S2 .23138(3) -.22891(11) .00526(4) .02696(17) Uani d . 1 . . S
O1 .15973(11) .0939(4) .13772(16) .0494(6) Uani d . 1 . . O
O2 .23315(11) -.0155(3) -.03750(14) .0364(5) Uani d . 1 . . O
O3 .28154(10) -.3964(3) -.00236(14) .0356(5) Uani d . 1 . . O
O4 .47242(10) .0390(4) .35260(15) .0398(5) Uani d . 1 . . O
O5 .38518(11) .3025(3) .35486(14) .0385(5) Uani d . 1 . . O
N1 .24813(12) -.2078(4) .11972(15) .0285(5) Uani d . 1 . . N
C2 .29228(15) .2295(5) .1580(2) .0348(6) Uani d . 1 . . C
H2A .2803 .2669 .0907 .071(3) Uiso calc R 1 . . H
H2B .2834 .3595 .1903 .071(3) Uiso calc R 1 . . H
C3 .37379(15) .1656(5) .20428(19) .0335(6) Uani d . 1 . . C
H3A .4037 .2881 .1978 .071(3) Uiso calc R 1 . . H
H3B .3829 .0399 .1699 .071(3) Uiso calc R 1 . . H
C4 .39764(14) .1060(5) .31161(19) .0309(6) Uani d . 1 . . C
C5 .35510(15) -.0923(5) .3269(2) .0337(6) Uani d . 1 . . C
H5A .3648 -.2196 .2939 .071(3) Uiso calc R 1 . . H
H5B .3731 -.1265 .3954 .071(3) Uiso calc R 1 . . H
C6 .27188(16) -.0537(5) .29020(19) .0360(6) Uani d . 1 . . C
H6A .2617 .0667 .3264 .071(3) Uiso calc R 1 . . H
H6B .2480 -.1858 .3015 .071(3) Uiso calc R 1 . . H
C7 .14086(14) -.3356(5) -.04847(18) .0277(5) Uani d . 1 . . C
C8 .08076(15) -.2028(5) -.0538(2) .0353(6) Uani d . 1 . . C
H8 .0885 -.0618 -.0267 .071(3) Uiso calc R 1 . . H
C9 .00969(16) -.2830(6) -.0996(2) .0409(7) Uani d . 1 . . C
H9 -.0303 -.1941 -.1036 .071(3) Uiso calc R 1 . . H
C10 -.00333(16) -.4939(5) -.1398(2) .0365(6) Uani d . 1 . . C
C101 -.08120(18) -.5814(7) -.1893(3) .0519(9) Uani d . 1 . . C
H10A -.1159 -.4718 -.1864 .071(3) Uiso calc R 1 . . H
H10B -.0870 -.7137 -.1572 .071(3) Uiso calc R 1 . . H
H10C -.0901 -.6144 -.2556 .071(3) Uiso calc R 1 . . H
C11 .05722(17) -.6214(5) -.1342(2) .0402(7) Uani d . 1 . . C
H11 .0493 -.7614 -.1622 .071(3) Uiso calc R 1 . . H
C12 .12923(16) -.5463(5) -.0880(2) .0339(6) Uani d . 1 . . C
H12 .1691 -.6361 -.0836 .071(3) Uiso calc R 1 . . H
C41 .52506(17) .1986(6) .3479(3) .0526(9) Uani d . 1 . . C
H41A .5741 .1386 .3773 .071(3) Uiso calc R 1 . . H
H41B .5212 .3304 .3816 .071(3) Uiso calc R 1 . . H
H41C .5152 .2338 .2815 .071(3) Uiso calc R 1 . . H
C42 .40243(19) .2942(6) .4574(2) .0490(8) Uani d . 1 . . C
H42A .3920 .4353 .4790 .071(3) Uiso calc R 1 . . H
H42B .4539 .2598 .4904 .071(3) Uiso calc R 1 . . H
H42C .3729 .1821 .4711 .071(3) Uiso calc R 1 . . H

loop_
_atom_site_aniso_label
_atom_site_aniso_U_11
_atom_site_aniso_U_22
_atom_site_aniso_U_33
_atom_site_aniso_U_12
_atom_site_aniso_U_13
_atom_site_aniso_U_23
S1 .0272(3) .0324(4) .0310(3) .0010(3) .0106(3) -.0050(3)
S2 .0284(3) .0275(3) .0258(3) .0022(3) .0111(2) .0012(3)
O1 .0305(11) .0601(15) .0540(13) .0088(11) .0119(10) -.0170(12)
O2 .0432(11) .0318(11) .0345(10) -.0026(9) .0151(9) .0070(9)
O3 .0335(10) .0390(12) .0367(10) .0089(9) .0160(8) -.0016(9)
O4 .0271(10) .0430(13) .0444(11) -.0021(9) .0080(9) .0021(10)
O5 .0460(12) .0308(11) .0355(10) -.0018(9) .0118(9) -.0050(9)
N1 .0313(11) .0282(12) .0263(10) .0005(9) .0112(9) -.0006(9)
C2 .0395(15) .0232(14) .0368(14) .0015(12) .0089(12) .0026(12)
C3 .0356(14) .0325(15) .0327(14) -.0059(12) .0132(12) .0035(12)
C4 .0310(13) .0284(15) .0308(13) -.0017(11) .0090(11) .0003(11)
C5 .0367(15) .0330(16) .0290(13) -.0037(12) .0095(11) .0026(12)
C6 .0400(15) .0425(17) .0281(13) -.0082(13) .0160(12) -.0054(13)
C7 .0293(13) .0271(14) .0256(12) .0011(11) .0091(10) .0008(11)
C8 .0320(14) .0300(15) .0409(15) .0032(12) .0102(12) -.0085(13)
C9 .0310(14) .0449(19) .0448(16) .0048(13) .0119(13) -.0053(15)
C10 .0352(14) .0392(17) .0339(13) -.0066(13) .0115(11) .0003(13)
C101 .0411(17) .059(2) .0526(19) -.0131(16) .0140(15) -.0056(18)
C11 .0447(17) .0280(16) .0432(16) -.0040(13) .0112(14) -.0047(13)
C12 .0355(14) .0265(14) .0369(14) .0057(12) .0105(12) -.0015(12)
C41 .0346(16) .061(2) .061(2) -.0107(16) .0160(15) -.0067(18)
C42 .059(2) .050(2) .0371(16) -.0103(17) .0180(15) -.0132(15)

loop_
_atom_type_symbol
_atom_type_description
_atom_type_scat_dispersion_real
_atom_type_scat_dispersion_imag
_atom_type_scat_source
C C .0033 .0016 'International Tables Vol C Tables 4.2.6.8 and 6.1.1.4'
H H .0000 .0000 'International Tables Vol C Tables 4.2.6.8 and 6.1.1.4'
N N .0061 .0033 'International Tables Vol C Tables 4.2.6.8 and 6.1.1.4'
O O .0106 .0060 'International Tables Vol C Tables 4.2.6.8 and 6.1.1.4'
S S .1246 .1234 'International Tables Vol C Tables 4.2.6.8 and 6.1.1.4'

loop_
_geom_angle_atom_site_label_1
_geom_angle_atom_site_label_2
_geom_angle_atom_site_label_3
_geom_angle
_geom_angle_publ_flag
O1 S1 N1 119.35(13) no
O1 S1 C6 110.88(14) no
N1 S1 C6 101.70(14) no
O1 S1 C2 108.88(15) no
N1 S1 C2 112.31(13) no
C6 S1 C2 102.18(14) no
O3 S2 O2 117.43(12) no
O3 S2 N1 105.43(12) no
O2 S2 N1 111.56(12) no
O3 S2 C7 107.53(13) no
O2 S2 C7 108.16(12) no
N1 S2 C7 106.12(12) no
C4 O4 C41 115.5(2) no
C4 O5 C42 116.4(2) no
S1 N1 S2 122.15(14) no
C3 C2 S1 111.5(2) no
C2 C3 C4 112.7(2) no
O4 C4 O5 111.7(2) no
O4 C4 C5 104.0(2) no
O5 C4 C5 113.2(2) no
O4 C4 C3 112.1(2) no
O5 C4 C3 104.1(2) no
C5 C4 C3 111.9(2) no
C6 C5 C4 113.2(2) no
C5 C6 S1 112.14(19) no
C12 C7 C8 120.3(3) no
C12 C7 S2 120.3(2) no
C8 C7 S2 119.4(2) no
C9 C8 C7 119.3(3) no
C8 C9 C10 121.4(3) no
C11 C10 C9 118.0(3) no
C11 C10 C101 120.8(3) no
C9 C10 C101 121.2(3) no
C10 C11 C12 121.9(3) no
C7 C12 C11 119.0(3) no

loop_
_geom_bond_atom_site_label_1
_geom_bond_atom_site_label_2
_geom_bond_site_symmetry_2
_geom_bond_distance
_geom_bond_publ_flag
S1 O1 . 1.441(2) no
S1 N1 . 1.561(2) no
S1 C6 . 1.767(3) no
S1 C2 . 1.771(3) no
S2 O3 . 1.442(2) no
S2 O2 . 1.445(2) no
S2 N1 . 1.620(2) no
S2 C7 . 1.764(3) no
O4 C4 . 1.412(3) no
O4 C41 . 1.430(4) no
O5 C4 . 1.416(3) no
O5 C42 . 1.440(3) no
C2 C3 . 1.526(4) no
C3 C4 . 1.534(4) no
C4 C5 . 1.523(4) no
C5 C6 . 1.523(4) no
C7 C12 . 1.385(4) no
C7 C8 . 1.398(4) no
C8 C9 . 1.382(4) no
C9 C10 . 1.390(4) no
C10 C11 . 1.386(4) no
C10 C101 . 1.512(4) no
C11 C12 . 1.387(4) no

loop_
_cod_related_entry_id
_cod_related_entry_database
_cod_related_entry_code
1 ChemSpider 30654615
